data_2003401
loop_
_publ_author_name
'Rudert, R.'
'Schulz, B.'
'Reck, G.'
'Vollhardt, D.'
'Kriwanek, J.'

_publ_contact_author
;
 Rainer Rudert
;
_publ_section_title
;
 (Carboxymethyl)dimethyloctylammonium Bromide
;
_journal_issue 4
_journal_name_full 'Acta Crystallographica Section C'
_journal_page_first 766
_journal_page_last 768
_journal_paper_doi 10.1107/S0108270194006554
_journal_volume 51
_journal_year 1995
_chemical_compound_source
;
crystallisation from dry acetone containing small amounts of methanol
;
_chemical_formula_moiety 'C12 H26 N1 O2 1+, Br1 1-'
_chemical_formula_sum 'C12 H26 Br N O2'
_chemical_formula_weight 296.25
_chemical_name_systematic
;
N-n-octyl-N,N-dimethylammonio acetic acid bromide
;
_space_group_IT_number 2
_symmetry_cell_setting triclinic
_symmetry_space_group_name_Hall '-P 1'
_symmetry_space_group_name_H-M 'P -1'
_atom_type_scat_source IntTabC
_audit_creation_method 'PLATON TABLE ACC option'
_cell_angle_alpha 85.19(2)
_cell_angle_beta 80.00(2)
_cell_angle_gamma 79.52(4)
_cell_formula_units_Z 2
_cell_length_a 6.771(4)
_cell_length_b 7.516(2)
_cell_length_c 15.765(4)
_cell_measurement_reflns_used 25
_cell_measurement_temperature 293(2)
_cell_measurement_theta_max 18.4
_cell_measurement_theta_min 12.9
_cell_volume 775.8(6)
_computing_cell_refinement 'Enraf Nonius CAD4 Version 5.0'
_computing_data_collection 'Enraf Nonius CAD4 Version 5.0'
_computing_data_reduction 'Enraf Nonius MolEN'
_computing_molecular_graphics
;
PLATON92 (Spek), SCHAKAL92 (Keller)
;
_computing_publication_material 'PLATON92 (Spek)'
_computing_structure_refinement 'Enraf Nonius MolEN'
_computing_structure_solution
;
PLATON92 (Spek), SCHAKAL92 (Keller)
;
_diffrn_ambient_temperature 293(2)
_diffrn_measurement_device 'Enraf-Nonius CAD4'
_diffrn_measurement_method 2\q/\w
_diffrn_radiation_type MoK\a
_diffrn_radiation_wavelength 0.71069
_diffrn_reflns_av_R_equivalents 0.0114
_diffrn_reflns_av_sigmaI/netI 0.0166
_diffrn_reflns_limit_h_max 8
_diffrn_reflns_limit_h_min -7
_diffrn_reflns_limit_k_max 8
_diffrn_reflns_limit_k_min -8
_diffrn_reflns_limit_l_max 18
_diffrn_reflns_limit_l_min 0
_diffrn_reflns_number 2808
_diffrn_reflns_reduction_process
;
 ?
;
_diffrn_reflns_theta_max 24.97
_diffrn_reflns_theta_min 2.63
_diffrn_standards_decay_% -4.6
_diffrn_standards_interval_time 60
_diffrn_standards_number 2
_exptl_absorpt_coefficient_mu 26.12
_exptl_absorpt_correction_type none
_exptl_crystal_colour colourless
_exptl_crystal_density_diffrn 1.268
_exptl_crystal_description plate
_exptl_crystal_F_000 312
_exptl_crystal_size_max 0.65
_exptl_crystal_size_mid 0.35
_exptl_crystal_size_min 0.16
_refine_diff_density_max 0.77
_refine_diff_density_min -3.0
_refine_ls_abs_structure_details
;
 ?
;
_refine_ls_extinction_coef 3.85E-7
_refine_ls_extinction_method 'Zachariasen (1963)'
_refine_ls_goodness_of_fit_obs 1.604
_refine_ls_matrix_type full
_refine_ls_number_constraints 0
_refine_ls_number_parameters 149
_refine_ls_number_reflns 2585
_refine_ls_number_restraints 0
_refine_ls_R_factor_obs 0.039
_refine_ls_shift/esd_max 0.10
_refine_ls_structure_factor_coef F
_refine_ls_weighting_scheme
;w = 1/[\s^2^(F~o~)] where \s(F~o~^2^) = [\s^2^(I) + (pF~o~^2^)^2^]
and p = 0.04
;
_refine_ls_wR_factor_obs 0.045
_reflns_number_observed 2419
_reflns_number_total 2703
_reflns_observed_criterion >1.0\s(I)
_cod_data_source_file se1060.cif
_cod_data_source_block 1
_cod_depositor_comments
;
The following automatic conversions were performed:

'_symmetry_cell_setting' value 'Triclinic' changed to 'triclinic'
according to /home/saulius/struct/CIF-dictionaries/cif_core.dic
dictionary named 'cif_core.dic' version 2.4.1 from 2010-06-29.

Automatic conversion script
Id: cif_fix_values 1715 2011-07-08 13:25:40Z adriana 
;
_cod_original_sg_symbol_H-M 'P -1      '
_cod_original_formula_sum 'C12 H26 Br1 N1 O2'
_cod_database_code 2003401

loop_
_symmetry_equiv_pos_as_xyz
x,y,z
-x,-y,-z

loop_
_atom_site_aniso_label
_atom_site_aniso_U_11
_atom_site_aniso_U_12
_atom_site_aniso_U_13
_atom_site_aniso_U_22
_atom_site_aniso_U_23
_atom_site_aniso_U_33
Br 0.0541(1) 0.0051(1) -0.0264(1) 0.0387(1) -0.0186(1) 0.0782(2)
O1 0.0501(11) -0.0238(12) 0.0021(11) 0.0740(13) -0.0232(9) 0.0930(15)
O2 0.0578(11) -0.0182(11) -0.0067(11) 0.0616(11) -0.0306(8) 0.0903(15)
N1 0.0434(10) -0.0013(9) -0.0134(9) 0.0317(10) -0.0104(8) 0.0536(12)
C1 0.0569(15) -0.0010(12) -0.0130(13) 0.0426(13) -0.0162(12) 0.0551(16)
C2 0.0616(15) -0.0044(14) -0.0179(13) 0.0509(15) -0.0189(12) 0.0605(16)
C3 0.0820(19) -0.0023(15) -0.0182(15) 0.0669(18) -0.0330(14) 0.0585(17)
C4 0.0760(18) -0.0032(16) -0.0245(15) 0.0693(19) -0.0285(14) 0.0670(18)
C5 0.089(2) -0.0007(17) -0.0212(16) 0.080(2) -0.0358(16) 0.0626(18)
C6 0.087(2) -0.0024(18) -0.0259(16) 0.083(2) -0.0297(17) 0.0687(19)
C7 0.113(3) 0.0068(19) -0.0333(18) 0.095(3) -0.039(2) 0.067(2)
C8 0.128(3) 0.010(2) -0.0520(19) 0.126(3) -0.048(3) 0.083(2)
C31 0.0415(12) -0.0010(13) -0.0169(12) 0.0425(13) -0.0117(11) 0.0647(16)
C32 0.0445(12) -0.0032(11) -0.0158(11) 0.0359(12) -0.0132(10) 0.0545(14)
C33 0.0528(14) -0.0013(13) -0.0117(13) 0.0527(14) -0.0262(11) 0.0594(16)
C34 0.0676(18) -0.0051(15) -0.0248(16) 0.0348(14) -0.0010(13) 0.091(2)

loop_
_atom_site_label
_atom_site_fract_x
_atom_site_fract_y
_atom_site_fract_z
_atom_site_U_iso_or_equiv
_atom_site_thermal_displace_type
Br 0.68084(4) 0.20429(4) 0.13647(2) 0.0559(1) Uani
O1 0.9626(3) 0.5955(3) 0.18893(16) 0.0713(8) Uani
O2 1.0703(3) 0.3832(3) 0.09279(15) 0.0680(7) Uani
N1 1.3469(3) 0.7346(3) 0.13254(14) 0.0424(6) Uani
C1 1.3757(5) 0.6704(4) 0.22440(19) 0.0512(8) Uani
C2 1.4787(5) 0.7887(4) 0.2702(2) 0.0564(9) Uani
C3 1.5064(5) 0.7057(5) 0.3584(2) 0.0679(10) Uani
C4 1.6486(5) 0.7932(5) 0.4006(2) 0.0689(11) Uani
C5 1.6795(6) 0.7133(5) 0.4884(2) 0.0760(11) Uani
C6 1.8331(6) 0.7908(5) 0.5276(2) 0.0780(11) Uani
C7 1.8626(7) 0.7163(6) 0.6164(2) 0.0905(16) Uani
C8 2.0214(7) 0.7950(7) 0.6515(3) 0.1097(16) Uani
C31 1.0854(4) 0.5264(4) 0.13213(19) 0.0488(8) Uani
C32 1.2816(4) 0.5882(3) 0.09133(18) 0.0439(7) Uani
C33 1.5476(4) 0.7636(4) 0.07965(19) 0.0543(8) Uani
C34 1.1964(5) 0.9091(4) 0.1301(2) 0.0636(10) Uani
H2 0.964(5) 0.339(5) 0.111(2) 0.1849 Uiso
H11 1.45555 0.55390 0.22258 0.1362 Uiso
H12 1.24532 0.66601 0.25731 0.1362 Uiso
H21 1.39724 0.90495 0.2759 0.1473 Uiso
H22 1.60798 0.79844 0.23767 0.1473 Uiso
H31 1.56151 0.58170 0.35324 0.1785 Uiso
H32 1.37786 0.71990 0.39425 0.1785 Uiso
H41 1.59565 0.91710 0.40417 0.1842 Uiso
H42 1.77865 0.77618 0.36487 0.1842 Uiso
H51 1.72062 0.58683 0.48572 0.1961 Uiso
H52 1.55142 0.73899 0.52544 0.1961 Uiso
H61 1.79208 0.91712 0.52899 0.2059 Uiso
H62 1.96056 0.76275 0.49083 0.2059 Uiso
H71 1.90039 0.58854 0.61548 0.2360 Uiso
H72 1.73646 0.74614 0.65365 0.2360 Uiso
H81 2.03327 0.74352 0.70793 0.2799 Uiso
H82 2.14779 0.76399 0.61441 0.2799 Uiso
H83 1.98387 0.9216 0.65259 0.2799 Uiso
H321 1.38701 0.48471 0.09077 0.1205 Uiso
H322 1.27017 0.62896 0.03288 0.1205 Uiso
H331 1.52823 0.80348 0.02267 0.1420 Uiso
H332 1.6014 0.85035 0.10474 0.1420 Uiso
H333 1.63973 0.65104 0.07857 0.1420 Uiso
H341 1.18388 0.94221 0.07135 0.1728 Uiso
H342 1.06837 0.88723 0.16076 0.1728 Uiso
H343 1.24153 0.99965 0.15486 0.1728 Uiso

loop_
_geom_angle_atom_site_label_1
_geom_angle_atom_site_label_2
_geom_angle_atom_site_label_3
_geom_angle
_geom_angle_publ_flag
C1 N1 C32 108.9(2) yes
C1 N1 C33 110.0(2) yes
C1 N1 C34 111.7(2) yes
C32 N1 C33 105.8(2) yes
C32 N1 C34 111.3(2) yes
C33 N1 C34 108.9(2) yes
N1 C1 C2 115.7(2) yes
C1 C2 C3 110.2(3) yes
C2 C3 C4 113.2(3) no
C3 C4 C5 114.5(3) no
C4 C5 C6 114.5(3) no
C5 C6 C7 115.4(3) no
C6 C7 C8 113.2(4) no
O1 C31 O2 125.5(3) yes
O1 C31 C32 126.8(3) yes
O2 C31 C32 107.7(2) yes
N1 C32 C31 117.8(2) yes
C31 O2 H2 115(2) no
N1 C1 H11 107.8(3) no
N1 C1 H12 107.9(3) no
C2 C1 H11 107.8(3) no
C2 C1 H12 107.3(3) no
H11 C1 H12 110.4(3) no
C1 C2 H21 109.5(3) no
C1 C2 H22 109.1(3) no
C3 C2 H21 109.0(3) no
C3 C2 H22 108.9(3) no
H21 C2 H22 110.1(3) no
C2 C3 H31 108.4(3) no
C2 C3 H32 108.4(3) no
C4 C3 H31 108.4(3) no
C4 C3 H32 108.0(3) no
H31 C3 H32 110.4(4) no
C3 C4 H41 108.2(3) no
C3 C4 H42 107.7(3) no
C5 C4 H41 109.2(3) no
C5 C4 H42 106.9(3) no
H41 C4 H42 110.3(4) no
C4 C5 H51 109.1(3) no
C4 C5 H52 107.0(3) no
C6 C5 H51 109.1(4) no
C6 C5 H52 107.4(3) no
H51 C5 H52 109.6(4) no
C5 C6 H61 108.5(4) no
C5 C6 H62 106.8(3) no
C7 C6 H61 108.7(3) no
C7 C6 H62 107.3(4) no
H61 C6 H62 110.1(4) no
C6 C7 H71 108.8(3) no
C6 C7 H72 107.7(4) no
C8 C7 H71 109.7(4) no
C8 C7 H72 107.8(4) no
H71 C7 H72 109.6(4) no
C7 C8 H81 109.5(4) no
C7 C8 H82 107.7(4) no
C7 C8 H83 109.7(4) no
H81 C8 H82 109.3(5) no
H81 C8 H83 110.3(5) no
H82 C8 H83 110.2(5) no
N1 C32 H321 107.5(2) no
N1 C32 H322 107.7(2) no
C31 C32 H321 107.2(2) no
C31 C32 H322 107.9(3) no
H321 C32 H322 108.4(3) no
N1 C33 H331 109.4(2) no
N1 C33 H332 109.9(3) no
N1 C33 H333 108.5(3) no
H331 C33 H332 110.2(3) no
H331 C33 H333 109.4(3) no
H332 C33 H333 109.4(3) no
N1 C34 H341 108.0(3) no
N1 C34 H342 108.1(3) no
N1 C34 H343 110.0(3) no
H341 C34 H342 109.1(3) no
H341 C34 H343 110.7(3) no
H342 C34 H343 110.8(3) no

loop_
_geom_bond_atom_site_label_1
_geom_bond_atom_site_label_2
_geom_bond_distance
_geom_bond_publ_flag
O1 C31 1.194(4) yes
O2 C31 1.314(4) yes
N1 C1 1.521(4) yes
N1 C32 1.492(3) yes
N1 C33 1.508(4) yes
N1 C34 1.510(4) yes
C1 C2 1.519(5) yes
C2 C3 1.503(5) yes
C3 C4 1.526(5) yes
C4 C5 1.495(5) yes
C5 C6 1.519(6) yes
C6 C7 1.496(5) yes
C7 C8 1.518(7) yes
C31 C32 1.507(4) yes
O2 H2 0.84(3) no
C1 H11 0.942(3) no
C1 H12 0.948(3) no
C2 H21 0.947(3) no
C2 H22 0.946(3) no
C3 H31 0.943(4) no
C3 H32 0.945(3) no
C4 H41 0.938(4) no
C4 H42 0.953(3) no
C5 H51 0.943(4) no
C5 H52 0.955(4) no
C6 H61 0.940(4) no
C6 H62 0.952(4) no
C7 H71 0.948(4) no
C7 H72 0.950(4) no
C8 H81 0.950(5) no
C8 H82 0.951(5) no
C8 H83 0.940(5) no
C32 H321 0.955(3) no
C32 H322 0.958(3) no
C33 H331 0.946(3) no
C33 H332 0.946(3) no
C33 H333 0.955(3) no
C34 H341 0.953(3) no
C34 H342 0.951(3) no
C34 H343 0.933(3) no

loop_
_geom_contact_atom_site_label_1
_geom_contact_atom_site_label_2
_geom_contact_distance
_geom_contact_site_symmetry_1
_geom_contact_site_symmetry_2
_geom_contact_publ_flag
Br O2 3.121(3) . . no
Br N1 4.535(3) 1_665 . no
Br N1 4.211(3) 1_655 1_565 no
Br N1 4.260(3) 2_565 . no
Br H2 2.29(4) . . no
O1 C8 3.701(6) . 2_666 no
C1 C7 4.053(6) 2_666 . no
C3 C5 4.055(6) . 2_666 no
C4 C8 4.086(7) . 2_776 no
C4 C6 4.159(6) . 2_676 no
C6 C8 4.161(7) . 2_776 no
C6 C6 4.147(6) . 2_776 no

loop_
_geom_torsion_atom_site_label_1
_geom_torsion_atom_site_label_2
_geom_torsion_atom_site_label_3
_geom_torsion_atom_site_label_4
_geom_torsion
_geom_torsion_publ_flag
C32 N1 C1 C2 169.3(2) yes
C33 N1 C1 C2 53.7(3) no
C34 N1 C1 C2 -67.3(3) no
C34 N1 C32 C31 -63.3(3) no
C1 N1 C32 C31 60.3(3) yes
C33 N1 C32 C31 178.6(2) no
N1 C1 C2 C3 -177.4(3) yes
C1 C2 C3 C4 167.5(3) no
C2 C3 C4 C5 -179.9(3) no
C3 C4 C5 C6 175.7(3) no
C4 C5 C6 C7 178.5(3) no
C5 C6 C7 C8 178.6(4) no
O1 C31 C32 N1 9.1(4) yes
O2 C31 C32 N1 -172.1(2) yes
